data_7134439
loop_
_publ_author_name
'Drushliak, Viktoriia'
'Szafra\'nski, Marek'

_publ_section_title
;
 Effect of pressure and temperature on the structure and optical
 properties of two-dimensional lead iodide perovskites
;
_journal_issue 44
_journal_name_full 'Chemical Communications'
_journal_page_first 8019
_journal_page_last 8022
_journal_paper_doi 10.1039/D5CC01232E
_journal_volume 61
_journal_year 2025
_chemical_formula_sum 'C H6 Cs I4 N3 Pb'
_chemical_formula_weight 907.79
_chemical_name_systematic 'Cesium guanidinium lead tetraiodide'
_space_group_crystal_system orthorhombic
_space_group_IT_number 58
_space_group_name_Hall '-P 2 2n'
_space_group_name_H-M_alt 'P n n m'
_atom_sites_solution_hydrogens geom
_atom_sites_solution_primary heavy
_audit_creation_date 2024-10-24
_audit_creation_method
;
Olex2 1.5
(compiled 2023.03.06 svn.rbb2c1857 for OlexSys, GUI svn.r6748)
;
_audit_update_record
;
2025-03-03 deposited with the CCDC.	2025-04-23 downloaded from the CCDC.
;
_cell_angle_alpha 90
_cell_angle_beta 90
_cell_angle_gamma 90
_cell_formula_units_Z 8
_cell_length_a 17.60(2)
_cell_length_b 11.8686(12)
_cell_length_c 11.4888(10)
_cell_measurement_pressure 4460000(30000)
_cell_measurement_reflns_used 1896
_cell_measurement_temperature 293(2)
_cell_measurement_theta_max 28.8930
_cell_measurement_theta_min 2.4560
_cell_volume 2400(3)
_computing_cell_refinement 'CrysAlisPro 1.171.41.93a (Rigaku OD, 2020)'
_computing_data_collection 'CrysAlisPro 1.171.41.93a (Rigaku OD, 2020)'
_computing_data_reduction 'CrysAlisPro 1.171.41.93a (Rigaku OD, 2020)'
_computing_molecular_graphics 'Olex2 1.5 (Dolomanov et al., 2009)'
_computing_publication_material 'Olex2 1.5 (Dolomanov et al., 2009)'
_computing_structure_refinement 'SHELXL 2018/3 (Sheldrick, 2015)'
_computing_structure_solution 'SHELXS  (Sheldrick, 2008)'
_diffrn_ambient_temperature 293(2)
_diffrn_detector 'CCD plate'
_diffrn_detector_area_resol_mean 10.3200
_diffrn_detector_type Atlas
_diffrn_measured_fraction_theta_full 0.331
_diffrn_measured_fraction_theta_max 0.270
_diffrn_measurement_details
;
List of Runs (angles in degrees, time in seconds):

  # Type    Start    End  Width  t~exp~   \w     \q     \k     \f   Frames
#--------------------------------------------------------------------------
  1  \f    -35.00  19.75   0.75   70.00   0.00 -30.00   0.00    --    73
  2  \f    140.00 200.00   0.75   70.00   0.00 -30.00   0.00    --    80
  3  \f    160.00 217.00   0.75   70.00   0.00  30.00   0.00    --    76
  4  \f    -20.00  34.75   0.75   70.00   0.00  30.00   0.00    --    73
  5  \w    -24.00  24.00   0.75   70.00    --   30.00  39.46 -12.90   64
  6  \w    -24.00  24.00   0.75   70.00    --   30.00  39.46 167.10   64
  7  \w    -50.00  10.00   0.75   70.00    --  -30.00  39.46 167.10   80
  8  \w    -50.00  10.00   0.75   70.00    --  -30.00  39.46 -12.90   80
  9  \w    -64.00  -8.50   0.75   70.00    --  -30.00  81.40 -28.90   74
 10  \w    -64.00  -8.50   0.75   70.00    --  -30.00  81.40 151.10   74
 11  \w    -19.00   8.00   0.75   70.00    --   30.00  81.40 151.10   36
 12  \w    -19.00   8.00   0.75   70.00    --   30.00  81.40 -28.90   36
 13  \w    -43.00 -21.25   0.75   70.00    --   30.00 134.60 -56.90   29
 14  \w    -43.00 -21.25   0.75   70.00    --   30.00 134.60 123.10   29
 15  \w    -90.00 -36.00   0.75   70.00    --  -30.00 134.60 123.10   72
 16  \w    -90.00 -36.00   0.75   70.00    --  -30.00 134.60 -56.90   72
;
_diffrn_measurement_device 'four-circle diffractometer'
_diffrn_measurement_device_type 'Xcalibur, Atlas, Gemini ultra'
_diffrn_measurement_method '\w and \f scans'
_diffrn_orient_matrix_type 'CrysAlisPro convention (1999,Acta A55,543-557)'
_diffrn_orient_matrix_UB_11 0.0394712487
_diffrn_orient_matrix_UB_12 -0.0090572948
_diffrn_orient_matrix_UB_13 -0.0075826408
_diffrn_orient_matrix_UB_21 -0.0075090117
_diffrn_orient_matrix_UB_22 -0.0293907765
_diffrn_orient_matrix_UB_23 -0.0525546899
_diffrn_orient_matrix_UB_31 0.0028389770
_diffrn_orient_matrix_UB_32 0.0512239699
_diffrn_orient_matrix_UB_33 -0.0316269365
_diffrn_radiation_monochromator graphite
_diffrn_radiation_probe x-ray
_diffrn_radiation_type 'Mo K\a'
_diffrn_radiation_wavelength 0.71073
_diffrn_reflns_av_R_equivalents 0.1035
_diffrn_reflns_av_unetI/netI 0.0574
_diffrn_reflns_Laue_measured_fraction_full 0.331
_diffrn_reflns_Laue_measured_fraction_max 0.270
_diffrn_reflns_limit_h_max 5
_diffrn_reflns_limit_h_min -5
_diffrn_reflns_limit_k_max 15
_diffrn_reflns_limit_k_min -15
_diffrn_reflns_limit_l_max 15
_diffrn_reflns_limit_l_min -15
_diffrn_reflns_number 9051
_diffrn_reflns_point_group_measured_fraction_full 0.331
_diffrn_reflns_point_group_measured_fraction_max 0.270
_diffrn_reflns_theta_full 25.242
_diffrn_reflns_theta_max 28.482
_diffrn_reflns_theta_min 2.467
_diffrn_source 'fine-focus sealed X-ray tube'
_diffrn_source_type 'Enhance (Mo) X-ray Source'
_exptl_absorpt_coefficient_mu 27.300
_exptl_absorpt_correction_T_max 0.225
_exptl_absorpt_correction_T_min 0.059
_exptl_absorpt_correction_type gaussian
_exptl_absorpt_process_details
;
CrysAlisPro 1.171.41.93a (Rigaku Oxford Diffraction, 2020)
Numerical absorption correction based on gaussian integration over
a multifaceted crystal model (Absorb Angel (2004) J. Appl. Cryst. 37:486-492)
;
_exptl_crystal_colour red
_exptl_crystal_density_diffrn 5.026
_exptl_crystal_description plate
_exptl_crystal_F_000 3056
_exptl_crystal_preparation 'mounted in a diamond-anvil cell '
_exptl_crystal_size_max 0.176
_exptl_crystal_size_mid 0.136
_exptl_crystal_size_min 0.044
_refine_diff_density_max 1.295
_refine_diff_density_min -1.712
_refine_diff_density_rms 0.353
_refine_ls_extinction_method none
_refine_ls_goodness_of_fit_ref 1.203
_refine_ls_hydrogen_treatment constr
_refine_ls_matrix_type full
_refine_ls_number_parameters 81
_refine_ls_number_reflns 861
_refine_ls_number_restraints 0
_refine_ls_restrained_S_all 1.203
_refine_ls_R_factor_all 0.1622
_refine_ls_R_factor_gt 0.0979
_refine_ls_shift/su_max 0.000
_refine_ls_shift/su_mean 0.000
_refine_ls_structure_factor_coef Fsqd
_refine_ls_weighting_details 'w=1/[\s^2^(Fo^2^)+(0.0467P)^2^+486.1730P] where P=(Fo^2^+2Fc^2^)/3'
_refine_ls_weighting_scheme calc
_refine_ls_wR_factor_gt 0.1950
_refine_ls_wR_factor_ref 0.2289
_reflns_Friedel_coverage 0.000
_reflns_number_gt 489
_reflns_number_total 861
_reflns_threshold_expression 'I > 2\s(I)'
_cod_data_source_file d5cc01232e2.cif
_cod_data_source_block CsGPbI4_4_46
_cod_depositor_comments 'Adding full bibliography for 7134427--7134444.cif.'
_cod_original_cell_volume 2399(3)
_cod_database_code 7134439
_shelx_shelxl_version_number 2018/3
_shelx_space_group_comment
;
The symmetry employed for this shelxl refinement is uniquely defined
by the following loop, which should always be used as a source of
symmetry information in preference to the above space-group names.
They are only intended as comments.
;
_shelx_estimated_absorpt_t_max 0.408
_shelx_estimated_absorpt_t_min 0.084
_exptl_absorpt_special_details
; 
Data were collected at room temperature and pressure of 4.46(3) GPa
(4460000 kPa). 
Pressure was determined by monitoring the shift of the ruby
R1-fluorescence line.
"_diffrn_measured_fraction_theta_full" value is low, because 
the access to the reciprocal space is restricted due to the use of
the diamond anvil cell.
;
_exptl_oxdiff_absorpt_process_details
;
Gaussian integration over a grid
of 16 x 16 x 16 points =  4096 total grid points
  Based upon method of Burnham (1966)

 Data corrected for diamond-anvil cell absorption
 Note that exptl_absorpt_correction_tmin and _tmax
 the total correction factors applied to the intensities
 The individual factors are: 
         range of dac transmission factors (min-max)      0.694     0.726
         range of gasket transmission (min-max)           0.328     1.000
         range of P media transmission (min-max)          1.000     1.000

 thickness of diamond anvil 1:  8.000 mm, mu =  0.0200 mm-1
       thickness of platten 1:  0.000 mm, mu =  0.0000 mm-1

 thickness of diamond anvil 2:  8.000 mm, mu =  0.0200 mm-1
       thickness of platten 2:  0.000 mm, mu =  0.0000 mm-1

    Gasket shadowing corrections were made based upon
    Gasket thickness = 300.0 microns, radius = 180.0 microns
    Gasket absorption coeff =        30.30 mm-1
    REFLECTION WAS CONSIDERED TOTALLY OBSCURED IF 
 FRACTION CRYSTAL ILLUMINATED WAS LESS THAN 0.00

    Non-absorbing pressure medium
;
_olex2_refinement_description
;
1. Fixed Uiso
 At 1.2 times of:
  All N(H,H) groups
2. Others
 Fixed Sof: H12A(0.5) H12B(0.5) H2A(0.5) H2B(0.5)
3.a X=CH2 refined with riding coordinates:
 N11(H11A,H11B), N12(H12A,H12B), N2(H2A,H2B), N21(H21A,H21B)
;
_olex2_submission_special_instructions 'No special instructions were received'
_oxdiff_exptl_absorpt_empirical_details
;
Empirical correction (ABSPACK) includes:
- Absorption correction using spherical harmonics
- Frame scaling
;
_oxdiff_exptl_absorpt_empirical_full_max 1.473
_oxdiff_exptl_absorpt_empirical_full_min 0.469

loop_
_space_group_symop_operation_xyz
'x, y, z'
'-x, -y, z'
'-x+1/2, y+1/2, -z+1/2'
'x+1/2, -y+1/2, -z+1/2'
'-x, -y, -z'
'x, y, -z'
'x-1/2, -y-1/2, z-1/2'
'-x-1/2, y-1/2, z-1/2'

loop_
_atom_site_label
_atom_site_type_symbol
_atom_site_fract_x
_atom_site_fract_y
_atom_site_fract_z
_atom_site_U_iso_or_equiv
_atom_site_adp_type
_atom_site_occupancy
_atom_site_site_symmetry_order
_atom_site_calc_flag
_atom_site_refinement_flags_posn
_atom_site_refinement_flags_adp
_atom_site_refinement_flags_occupancy
_atom_site_disorder_assembly
_atom_site_disorder_group
Pb1 Pb 0.2523(4) 0.8766(2) 0.25174(17) 0.055(5) Uani 1 1 d . . . . .
Cs1 Cs 0.4112(9) 0.6223(5) 0.500000 0.064(10) Uani 1 2 d S T P . .
I1 I 0.4234(6) 0.8770(3) 0.3135(3) 0.049(7) Uani 1 1 d . . . . .
I2 I 0.0784(6) 0.8729(3) 0.1953(3) 0.057(8) Uani 1 1 d . . . . .
Cs2 Cs 0.3935(9) 1.1251(4) 0.500000 0.059(10) Uani 1 2 d S T P . .
I3 I 0.2475(7) 1.1253(3) 0.1936(4) 0.076(8) Uani 1 1 d . . . . .
I4B I 0.2217(11) 0.9417(5) 0.500000 0.077(12) Uani 1 2 d S T P . .
I5A I 0.2755(10) 0.8101(5) 0.000000 0.059(11) Uani 1 2 d S T P . .
C1 C -0.039(15) 0.872(6) 0.500000 0.011(18) Uiso 1 2 d S . P . .
N11 N -0.082(6) 0.871(3) 0.401(4) 0.035(12) Uiso 1 1 d . . . . .
H11A H -0.059688 0.871902 0.334179 0.042 Uiso 1 1 calc R U . . .
H11B H -0.130304 0.868545 0.405603 0.042 Uiso 1 1 calc R U . . .
N12 N 0.035(13) 0.875(7) 0.500000 0.05(3) Uiso 1 2 d S . P . .
H12A H 0.059447 0.876088 0.564825 0.063 Uiso 0.5 1 calc R U P . .
H12B H 0.059463 0.875229 0.435175 0.063 Uiso 0.5 1 calc R U P . .
N2 N 0.539(13) 0.127(6) 0.000000 0.04(3) Uiso 1 2 d S . P . .
H2A H 0.562803 0.116842 -0.064197 0.043 Uiso 0.5 1 calc R U P . .
H2B H 0.563420 0.134268 0.064197 0.043 Uiso 0.5 1 calc R U P . .
N21 N 0.422(6) 0.123(3) 0.100(4) 0.034(12) Uiso 1 1 d . . . . .
H21A H 0.439045 0.112217 0.168824 0.040 Uiso 1 1 calc R U . . .
H21B H 0.373577 0.128262 0.088313 0.040 Uiso 1 1 calc R U . . .
C22 C 0.475(18) 0.132(8) 0.000000 0.03(3) Uiso 1 2 d S . P . .

loop_
_atom_site_aniso_label
_atom_site_aniso_U_11
_atom_site_aniso_U_22
_atom_site_aniso_U_33
_atom_site_aniso_U_23
_atom_site_aniso_U_13
_atom_site_aniso_U_12
Pb1 0.107(14) 0.0293(12) 0.0293(12) -0.0030(8) -0.003(2) 0.001(2)
Cs1 0.13(3) 0.036(3) 0.030(2) 0.000 0.000 0.010(7)
I1 0.08(2) 0.0330(18) 0.0330(19) -0.0013(18) -0.002(4) -0.008(4)
I2 0.11(2) 0.0325(18) 0.0281(18) -0.0019(17) -0.006(4) 0.006(4)
Cs2 0.11(3) 0.027(2) 0.039(3) 0.000 0.000 0.001(6)
I3 0.14(3) 0.0243(18) 0.062(3) 0.0016(18) -0.002(5) -0.003(5)
I4B 0.15(4) 0.056(4) 0.022(3) 0.000 0.000 0.010(7)
I5A 0.09(4) 0.065(4) 0.022(3) 0.000 0.000 0.006(7)

loop_
_atom_type_symbol
_atom_type_description
_atom_type_scat_dispersion_real
_atom_type_scat_dispersion_imag
_atom_type_scat_source
C C 0.0033 0.0016 'International Tables Vol C Tables 4.2.6.8 and 6.1.1.4'
H H 0.0000 0.0000 'International Tables Vol C Tables 4.2.6.8 and 6.1.1.4'
N N 0.0061 0.0033 'International Tables Vol C Tables 4.2.6.8 and 6.1.1.4'
I I -0.4742 1.8119 'International Tables Vol C Tables 4.2.6.8 and 6.1.1.4'
Cs Cs -0.3680 2.1192 'International Tables Vol C Tables 4.2.6.8 and 6.1.1.4'
Pb Pb -3.3944 10.1111 'International Tables Vol C Tables 4.2.6.8 and 6.1.1.4'

loop_
_exptl_crystal_face_index_h
_exptl_crystal_face_index_k
_exptl_crystal_face_index_l
_exptl_crystal_face_perp_dist
-2 1 -16 0.0646
2 -1 16 0.0686
-3 -17 0 0.0691
4 16 2 0.1003
1 12 -12 0.0747
4 9 14 0.0803
-24 3 2 0.0220
24 -3 -2 0.0220

loop_
_geom_angle_atom_site_label_1
_geom_angle_atom_site_label_2
_geom_angle_atom_site_label_3
_geom_angle
_geom_angle_site_symmetry_1
_geom_angle_site_symmetry_3
_geom_angle_publ_flag
I1 Pb1 I2 178.52(14) . . ?
I3 Pb1 I1 87.3(3) 3_545 . ?
I3 Pb1 I1 94.4(3) . . ?
I3 Pb1 I2 91.7(3) 3_545 . ?
I3 Pb1 I2 86.6(3) . . ?
I3 Pb1 I3 178.2(2) . 3_545 ?
I4B Pb1 I1 87.5(4) . . ?
I4B Pb1 I2 91.4(4) . . ?
I4B Pb1 I3 93.23(16) . 3_545 ?
I4B Pb1 I3 87.33(16) . . ?
I4B Pb1 I5A 177.4(6) . . ?
I5A Pb1 I1 95.1(4) . . ?
I5A Pb1 I2 86.0(4) . . ?
I5A Pb1 I3 86.65(16) . 3_545 ?
I5A Pb1 I3 92.71(16) . . ?
Pb1 I3 Pb1 155.32(17) . 3 ?
Pb1 I4B Pb1 143.4(5) . 6_556 ?
Pb1 I5A Pb1 145.9(4) 6 . ?
N11 C1 N11 113(10) 6_556 . ?
N12 C1 N11 123(10) . . ?
N12 C1 N11 123(10) . 6_556 ?
C1 N11 H11A 120.0 . . ?
C1 N11 H11B 120.0 . . ?
H11A N11 H11B 120.0 . . ?
C1 N12 H12A 120.0 . . ?
C1 N12 H12B 120.0 . . ?
H12A N12 H12B 120.0 . . ?
H2A N2 H2A 118.1 . 6 ?
H2A N2 H2B 13.8 . 6 ?
H2A N2 H2B 120.0 6 6 ?
H2A N2 H2B 120.0 . . ?
H2B N2 H2A 13.8 . 6 ?
H2B N2 H2B 118.1 . 6 ?
C22 N2 H2A 120.0 . . ?
C22 N2 H2A 120.0(11) . 6 ?
C22 N2 H2B 120.0 . . ?
C22 N2 H2B 120.0(11) . 6 ?
H21A N21 H21B 120.0 . . ?
C22 N21 H21A 120.0 . . ?
C22 N21 H21B 120.0 . . ?
N2 C22 N21 129(10) . 6 ?
N2 C22 N21 129(10) . . ?
N21 C22 N21 101(10) 6 . ?

loop_
_geom_bond_atom_site_label_1
_geom_bond_atom_site_label_2
_geom_bond_distance
_geom_bond_site_symmetry_2
_geom_bond_publ_flag
Pb1 I1 3.093(13) . ?
Pb1 I2 3.129(13) . ?
Pb1 I3 3.028(4) . ?
Pb1 I3 3.047(4) 3_545 ?
Pb1 I4B 3.004(4) . ?
Pb1 I5A 3.025(4) . ?
C1 N11 1.36(16) . ?
C1 N11 1.36(16) 6_556 ?
C1 N12 1.3(3) . ?
N11 H11A 0.8600 . ?
N11 H11B 0.8600 . ?
N12 H12A 0.8600 . ?
N12 H12B 0.8600 . ?
N2 H2A 0.8600 . ?
N2 H2A 0.8600 6 ?
N2 H2B 0.8600 . ?
N2 H2B 0.8600 6 ?
N2 C22 1.1(4) . ?
N21 H21A 0.8600 . ?
N21 H21B 0.8600 . ?
N21 C22 1.5(2) . ?

loop_
_exptl_oxdiff_crystal_face_indexfrac_h
_exptl_oxdiff_crystal_face_indexfrac_k
_exptl_oxdiff_crystal_face_indexfrac_l
_exptl_oxdiff_crystal_face_x
_exptl_oxdiff_crystal_face_y
_exptl_oxdiff_crystal_face_z
-2.2328 1.4655 -16.0468 0.0203 0.8170 0.5762
2.3824 -0.7742 16.0835 -0.0209 -0.8404 -0.5416
-3.4484 -16.5666 -0.0132 0.0140 0.5135 -0.8580
3.7248 16.4174 1.9569 -0.0165 -0.6133 0.7896
0.5489 11.5327 -11.6998 0.0059 0.2718 0.9623
3.9615 8.7310 13.5645 -0.0256 -0.9992 0.0295
-24.3493 2.5998 2.0251 -1.0000 0.0000 0.0000
24.3493 -2.5998 -2.0251 1.0000 0.0000 0.0000
